data_7019487
loop_
_publ_author_name
'Cvengro\<s, J\'an'
'Maennel, Elisabeth'
'Santschi, Nico'

_publ_section_title
;
 Synthesis and characterization of novel S,N and Se,N homodimetallic
 Ag(i)-complexes.
;
_journal_issue 24
_journal_name_full 'Dalton transactions (Cambridge, England : 2003)'
_journal_page_first 7415
_journal_page_last 7422
_journal_paper_doi 10.1039/c2dt30509g
_journal_volume 41
_journal_year 2012
_chemical_formula_moiety 'C29 H26 N2 Se2'
_chemical_formula_sum 'C29 H26 N2 Se2'
_chemical_formula_weight 560.44
_chemical_name_systematic
;
?
;
_space_group_IT_number 2
_symmetry_cell_setting triclinic
_symmetry_Int_Tables_number 2
_symmetry_space_group_name_Hall '-P 1'
_symmetry_space_group_name_H-M 'P -1'
_atom_sites_solution_hydrogens geom
_atom_sites_solution_primary direct
_atom_sites_solution_secondary difmap
_audit_creation_method SHELXL-97
_cell_angle_alpha 81.9990(10)
_cell_angle_beta 83.0590(10)
_cell_angle_gamma 79.7370(10)
_cell_formula_units_Z 2
_cell_length_a 9.42720(10)
_cell_length_b 10.0394(2)
_cell_length_c 13.2179(2)
_cell_measurement_reflns_used 5613
_cell_measurement_temperature 100(2)
_cell_measurement_theta_max 30.56
_cell_measurement_theta_min 2.21
_cell_volume 1213.05(3)
_computing_cell_refinement 'Bruker SMART'
_computing_data_collection 'Bruker SMART'
_computing_data_reduction 'Bruker SAINT'
_computing_molecular_graphics 'Bruker SHELXTL'
_computing_publication_material 'Bruker SHELXTL'
_computing_structure_refinement 'SHELXL-97 (Sheldrick, 1997)'
_computing_structure_solution 'SHELXS-97 (Sheldrick, 1990)'
_diffrn_ambient_temperature 100(2)
_diffrn_measured_fraction_theta_full 0.988
_diffrn_measured_fraction_theta_max 0.988
_diffrn_measurement_device_type 'CCD area detector'
_diffrn_measurement_method 'phi and omega scans'
_diffrn_radiation_monochromator graphite
_diffrn_radiation_source 'fine-focus sealed tube'
_diffrn_radiation_type MoK\a
_diffrn_radiation_wavelength 0.71073
_diffrn_reflns_av_R_equivalents 0.0239
_diffrn_reflns_av_sigmaI/netI 0.0350
_diffrn_reflns_limit_h_max 12
_diffrn_reflns_limit_h_min -12
_diffrn_reflns_limit_k_max 13
_diffrn_reflns_limit_k_min -12
_diffrn_reflns_limit_l_max 18
_diffrn_reflns_limit_l_min -18
_diffrn_reflns_number 15184
_diffrn_reflns_theta_full 29.13
_diffrn_reflns_theta_max 29.13
_diffrn_reflns_theta_min 1.56
_exptl_absorpt_coefficient_mu 3.068
_exptl_absorpt_correction_T_max 0.8093
_exptl_absorpt_correction_T_min 0.5804
_exptl_absorpt_correction_type empirical
_exptl_absorpt_process_details SADABS-2004/1
_exptl_crystal_colour colourless
_exptl_crystal_density_diffrn 1.534
_exptl_crystal_density_method 'not measured'
_exptl_crystal_description prism
_exptl_crystal_F_000 564
_exptl_crystal_size_max 0.20
_exptl_crystal_size_mid 0.11
_exptl_crystal_size_min 0.07
_refine_diff_density_max 0.475
_refine_diff_density_min -0.362
_refine_diff_density_rms 0.073
_refine_ls_extinction_coef none
_refine_ls_extinction_method none
_refine_ls_goodness_of_fit_ref 1.016
_refine_ls_hydrogen_treatment constr
_refine_ls_matrix_type full
_refine_ls_number_parameters 300
_refine_ls_number_reflns 6444
_refine_ls_number_restraints 0
_refine_ls_restrained_S_all 1.016
_refine_ls_R_factor_all 0.0418
_refine_ls_R_factor_gt 0.0276
_refine_ls_shift/su_max 0.002
_refine_ls_shift/su_mean 0.000
_refine_ls_structure_factor_coef Fsqd
_refine_ls_weighting_details 'calc w=1/[\s^2^(Fo^2^)+(0.0269P)^2^+0.5139P] where P=(Fo^2^+2Fc^2^)/3'
_refine_ls_weighting_scheme calc
_refine_ls_wR_factor_gt 0.0583
_refine_ls_wR_factor_ref 0.0626
_reflns_number_gt 5178
_reflns_number_total 6444
_reflns_threshold_expression >2sigma(I)
_cod_data_source_file c2dt30509g.txt
_cod_data_source_block JC142
_cod_depositor_comments
;
The following automatic conversions were performed:

'_symmetry_cell_setting' value 'Triclinic' changed to 'triclinic'
according to /home/saulius/struct/CIF-dictionaries/cif_core.dic
dictionary named 'cif_core.dic' version 2.4.1 from 2010-06-29.

Automatic conversion script
Id: cif_fix_values 1891 2012-01-12 08:04:46Z andrius 
;
_cod_original_sg_symbol_H-M P-1
_cod_database_code 7019487

loop_
_symmetry_equiv_pos_as_xyz
'x, y, z'
'-x, -y, -z'

loop_
_atom_site_label
_atom_site_type_symbol
_atom_site_fract_x
_atom_site_fract_y
_atom_site_fract_z
_atom_site_U_iso_or_equiv
_atom_site_adp_type
_atom_site_occupancy
_atom_site_symmetry_multiplicity
_atom_site_calc_flag
_atom_site_refinement_flags
Se1 Se 0.134597(19) 0.060369(19) 0.370466(15) 0.01758(5) Uani 1 1 d .
Se2 Se 0.99351(2) -0.20806(2) 0.224891(15) 0.01995(6) Uani 1 1 d .
N1 N 0.69507(16) -0.15682(16) 0.33720(11) 0.0140(3) Uani 1 1 d .
N2 N 0.43163(16) -0.10378(15) 0.36269(12) 0.0139(3) Uani 1 1 d .
C1 C 0.44095(19) 0.03866(18) 0.35276(13) 0.0127(3) Uani 1 1 d .
C2 C 0.31221(19) 0.13413(19) 0.35260(14) 0.0139(4) Uani 1 1 d .
C3 C 0.3182(2) 0.27252(19) 0.34208(14) 0.0147(4) Uani 1 1 d .
H3 H 0.2311 0.3366 0.3395 0.018 Uiso 1 1 calc R
C4 C 0.4510(2) 0.31898(19) 0.33517(14) 0.0152(4) Uani 1 1 d .
C5 C 0.5770(2) 0.22374(19) 0.33927(14) 0.0154(4) Uani 1 1 d .
H5 H 0.6673 0.2542 0.3371 0.018 Uiso 1 1 calc R
C6 C 0.57412(19) 0.08408(19) 0.34656(14) 0.0141(4) Uani 1 1 d .
C7 C 0.4543(2) 0.4698(2) 0.32464(17) 0.0239(4) Uani 1 1 d .
H7A H 0.4468 0.4993 0.3930 0.036 Uiso 1 1 calc R
H7B H 0.3728 0.5194 0.2880 0.036 Uiso 1 1 calc R
H7C H 0.5456 0.4887 0.2861 0.036 Uiso 1 1 calc R
C8 C 0.0048(2) 0.2307(2) 0.37084(16) 0.0186(4) Uani 1 1 d .
C9 C -0.0400(2) 0.2837(2) 0.46288(19) 0.0282(5) Uani 1 1 d .
H9 H -0.0136 0.2327 0.5259 0.034 Uiso 1 1 calc R
C10 C -0.1240(3) 0.4128(3) 0.4619(2) 0.0412(7) Uani 1 1 d .
H10 H -0.1565 0.4497 0.5246 0.049 Uiso 1 1 calc R
C11 C -0.1604(2) 0.4872(3) 0.3699(3) 0.0450(8) Uani 1 1 d .
H11 H -0.2142 0.5768 0.3695 0.054 Uiso 1 1 calc R
C12 C -0.1192(2) 0.4324(3) 0.2789(2) 0.0388(6) Uani 1 1 d .
H12 H -0.1472 0.4831 0.2162 0.047 Uiso 1 1 calc R
C13 C -0.0371(2) 0.3037(2) 0.27874(18) 0.0267(5) Uani 1 1 d .
H13 H -0.0095 0.2653 0.2161 0.032 Uiso 1 1 calc R
C14 C 0.71379(19) -0.01779(19) 0.35114(15) 0.0155(4) Uani 1 1 d .
H14A H 0.7870 0.0133 0.2970 0.019 Uiso 1 1 calc R
H14B H 0.7511 -0.0203 0.4184 0.019 Uiso 1 1 calc R
C15 C 0.56267(19) -0.18639(19) 0.40107(14) 0.0150(4) Uani 1 1 d .
H15A H 0.5566 -0.2841 0.4028 0.018 Uiso 1 1 calc R
H15B H 0.5683 -0.1688 0.4722 0.018 Uiso 1 1 calc R
C16 C 0.4125(2) -0.14797(19) 0.26386(14) 0.0152(4) Uani 1 1 d .
H16A H 0.3407 -0.0787 0.2284 0.018 Uiso 1 1 calc R
H16B H 0.3734 -0.2347 0.2774 0.018 Uiso 1 1 calc R
C17 C 0.68613(19) -0.17290(18) 0.23167(13) 0.0132(3) Uani 1 1 d .
C18 C 0.8140(2) -0.19660(19) 0.16586(14) 0.0155(4) Uani 1 1 d .
C19 C 0.8075(2) -0.2104(2) 0.06327(15) 0.0177(4) Uani 1 1 d .
H19 H 0.8946 -0.2261 0.0192 0.021 Uiso 1 1 calc R
C20 C 0.6747(2) -0.2013(2) 0.02441(15) 0.0191(4) Uani 1 1 d .
C21 C 0.5486(2) -0.1832(2) 0.09105(15) 0.0187(4) Uani 1 1 d .
H21 H 0.4578 -0.1809 0.0660 0.022 Uiso 1 1 calc R
C22 C 0.5529(2) -0.16828(19) 0.19394(14) 0.0148(4) Uani 1 1 d .
C23 C 0.6687(2) -0.2094(2) -0.08837(16) 0.0264(5) Uani 1 1 d .
H23A H 0.6724 -0.3046 -0.0993 0.040 Uiso 1 1 calc R
H23B H 0.7515 -0.1740 -0.1283 0.040 Uiso 1 1 calc R
H23C H 0.5784 -0.1548 -0.1107 0.040 Uiso 1 1 calc R
C24 C 1.1229(2) -0.2468(2) 0.10469(15) 0.0185(4) Uani 1 1 d .
C25 C 1.1568(2) -0.1411(2) 0.03128(16) 0.0223(4) Uani 1 1 d .
H25 H 1.1205 -0.0492 0.0422 0.027 Uiso 1 1 calc R
C26 C 1.2439(2) -0.1698(2) -0.05813(16) 0.0252(5) Uani 1 1 d .
H26 H 1.2664 -0.0975 -0.1086 0.030 Uiso 1 1 calc R
C27 C 1.2975(2) -0.3029(2) -0.07357(17) 0.0289(5) Uani 1 1 d .
H27 H 1.3565 -0.3224 -0.1350 0.035 Uiso 1 1 calc R
C28 C 1.2658(3) -0.4090(2) 0.00016(18) 0.0340(5) Uani 1 1 d .
H28 H 1.3041 -0.5007 -0.0104 0.041 Uiso 1 1 calc R
C29 C 1.1778(2) -0.3810(2) 0.08958(17) 0.0271(5) Uani 1 1 d .
H29 H 1.1555 -0.4534 0.1400 0.032 Uiso 1 1 calc R

loop_
_atom_site_aniso_label
_atom_site_aniso_U_11
_atom_site_aniso_U_22
_atom_site_aniso_U_33
_atom_site_aniso_U_23
_atom_site_aniso_U_13
_atom_site_aniso_U_12
Se1 0.01305(9) 0.01320(10) 0.02648(11) -0.00413(8) -0.00111(7) -0.00132(7)
Se2 0.01458(10) 0.02649(12) 0.01897(10) -0.00799(8) -0.00009(7) -0.00087(8)
N1 0.0155(7) 0.0142(8) 0.0115(7) -0.0033(6) 0.0000(6) -0.0002(6)
N2 0.0161(7) 0.0096(7) 0.0156(8) -0.0018(6) -0.0007(6) -0.0012(6)
C1 0.0159(8) 0.0118(9) 0.0095(8) -0.0013(7) 0.0001(6) -0.0007(7)
C2 0.0141(8) 0.0149(9) 0.0128(8) -0.0024(7) -0.0012(7) -0.0023(7)
C3 0.0162(9) 0.0128(9) 0.0138(9) -0.0016(7) -0.0011(7) 0.0013(7)
C4 0.0191(9) 0.0112(9) 0.0148(9) -0.0015(7) 0.0007(7) -0.0031(7)
C5 0.0171(9) 0.0155(9) 0.0139(9) -0.0023(7) 0.0012(7) -0.0051(7)
C6 0.0150(8) 0.0153(9) 0.0113(8) -0.0022(7) 0.0013(6) -0.0013(7)
C7 0.0229(10) 0.0127(10) 0.0359(12) -0.0038(9) 0.0004(9) -0.0035(8)
C8 0.0121(8) 0.0136(9) 0.0293(11) -0.0030(8) 0.0010(7) -0.0017(7)
C9 0.0240(11) 0.0247(12) 0.0350(12) -0.0077(10) 0.0051(9) -0.0038(9)
C10 0.0284(12) 0.0293(14) 0.0661(19) -0.0236(13) 0.0157(12) -0.0049(10)
C11 0.0166(11) 0.0174(12) 0.096(2) -0.0019(14) -0.0002(13) 0.0025(9)
C12 0.0200(11) 0.0265(13) 0.0656(18) 0.0150(12) -0.0096(11) -0.0043(9)
C13 0.0163(9) 0.0289(12) 0.0337(12) 0.0041(10) -0.0037(8) -0.0059(9)
C14 0.0153(9) 0.0139(9) 0.0173(9) -0.0037(7) -0.0011(7) -0.0010(7)
C15 0.0166(9) 0.0110(9) 0.0151(9) -0.0004(7) 0.0006(7) 0.0013(7)
C16 0.0159(9) 0.0128(9) 0.0172(9) -0.0044(7) -0.0020(7) -0.0009(7)
C17 0.0172(9) 0.0094(9) 0.0125(9) -0.0016(7) -0.0017(7) -0.0005(7)
C18 0.0146(8) 0.0145(9) 0.0166(9) -0.0025(7) -0.0005(7) -0.0010(7)
C19 0.0192(9) 0.0153(10) 0.0175(9) -0.0041(7) 0.0023(7) -0.0010(7)
C20 0.0245(10) 0.0177(10) 0.0143(9) -0.0024(8) -0.0020(7) -0.0011(8)
C21 0.0188(9) 0.0185(10) 0.0190(10) -0.0041(8) -0.0043(7) -0.0007(8)
C22 0.0171(9) 0.0107(9) 0.0159(9) -0.0018(7) -0.0009(7) -0.0005(7)
C23 0.0287(11) 0.0326(13) 0.0175(10) -0.0055(9) -0.0022(8) -0.0017(9)
C24 0.0143(9) 0.0230(11) 0.0175(9) -0.0034(8) 0.0016(7) -0.0021(8)
C25 0.0176(9) 0.0196(11) 0.0284(11) 0.0007(9) -0.0034(8) -0.0013(8)
C26 0.0203(10) 0.0314(12) 0.0216(11) 0.0076(9) -0.0021(8) -0.0067(9)
C27 0.0270(11) 0.0373(14) 0.0208(11) -0.0049(10) 0.0054(9) -0.0056(10)
C28 0.0424(14) 0.0234(12) 0.0321(13) -0.0082(10) 0.0118(10) -0.0012(10)
C29 0.0325(12) 0.0213(11) 0.0237(11) -0.0008(9) 0.0069(9) -0.0024(9)

loop_
_atom_type_symbol
_atom_type_description
_atom_type_scat_dispersion_real
_atom_type_scat_dispersion_imag
_atom_type_scat_source
C C 0.0033 0.0016 'International Tables Vol C Tables 4.2.6.8 and 6.1.1.4'
H H 0.0000 0.0000 'International Tables Vol C Tables 4.2.6.8 and 6.1.1.4'
N N 0.0061 0.0033 'International Tables Vol C Tables 4.2.6.8 and 6.1.1.4'
Se Se -0.0929 2.2259 'International Tables Vol C Tables 4.2.6.8 and 6.1.1.4'

loop_
_geom_angle_atom_site_label_1
_geom_angle_atom_site_label_2
_geom_angle_atom_site_label_3
_geom_angle
C8 Se1 C2 97.08(8)
C24 Se2 C18 97.75(8)
C17 N1 C15 110.53(14)
C17 N1 C14 112.97(14)
C15 N1 C14 107.46(14)
C1 N2 C15 110.65(14)
C1 N2 C16 112.01(14)
C15 N2 C16 108.20(14)
C6 C1 C2 119.52(17)
C6 C1 N2 121.67(16)
C2 C1 N2 118.78(16)
C3 C2 C1 119.94(16)
C3 C2 Se1 123.88(14)
C1 C2 Se1 116.16(13)
C2 C3 C4 120.90(17)
C5 C4 C3 118.68(17)
C5 C4 C7 121.49(17)
C3 C4 C7 119.82(17)
C4 C5 C6 121.45(17)
C5 C6 C1 119.42(17)
C5 C6 C14 120.28(16)
C1 C6 C14 120.28(16)
C9 C8 C13 120.5(2)
C9 C8 Se1 119.26(16)
C13 C8 Se1 120.14(16)
C8 C9 C10 119.1(2)
C11 C10 C9 120.2(2)
C12 C11 C10 120.5(2)
C11 C12 C13 120.0(2)
C12 C13 C8 119.7(2)
N1 C14 C6 112.90(15)
N2 C15 N1 112.30(15)
N2 C16 C22 112.70(15)
C22 C17 C18 119.24(16)
C22 C17 N1 121.39(16)
C18 C17 N1 119.35(16)
C19 C18 C17 120.18(17)
C19 C18 Se2 123.08(14)
C17 C18 Se2 116.74(13)
C18 C19 C20 120.79(17)
C21 C20 C19 118.69(18)
C21 C20 C23 121.06(18)
C19 C20 C23 120.25(18)
C20 C21 C22 121.31(18)
C21 C22 C17 119.70(17)
C21 C22 C16 119.53(17)
C17 C22 C16 120.76(16)
C29 C24 C25 120.06(18)
C29 C24 Se2 119.77(15)
C25 C24 Se2 120.13(15)
C24 C25 C26 120.0(2)
C27 C26 C25 119.9(2)
C26 C27 C28 120.3(2)
C27 C28 C29 120.0(2)
C24 C29 C28 119.6(2)

loop_
_geom_bond_atom_site_label_1
_geom_bond_atom_site_label_2
_geom_bond_distance
Se1 C8 1.9177(19)
Se1 C2 1.9249(17)
Se2 C24 1.9230(19)
Se2 C18 1.9263(19)
N1 C17 1.440(2)
N1 C15 1.472(2)
N1 C14 1.477(2)
N2 C1 1.435(2)
N2 C15 1.463(2)
N2 C16 1.477(2)
C1 C6 1.400(2)
C1 C2 1.406(3)
C2 C3 1.388(3)
C3 C4 1.400(2)
C4 C5 1.388(3)
C4 C7 1.506(3)
C5 C6 1.397(3)
C6 C14 1.518(3)
C8 C9 1.385(3)
C8 C13 1.393(3)
C9 C10 1.392(3)
C10 C11 1.382(4)
C11 C12 1.378(4)
C12 C13 1.383(3)
C16 C22 1.519(2)
C17 C22 1.397(2)
C17 C18 1.403(2)
C18 C19 1.392(3)
C19 C20 1.393(3)
C20 C21 1.391(3)
C20 C23 1.512(3)
C21 C22 1.395(3)
C24 C29 1.387(3)
C24 C25 1.389(3)
C25 C26 1.389(3)
C26 C27 1.377(3)
C27 C28 1.388(3)
C28 C29 1.392(3)

loop_
_geom_torsion_atom_site_label_1
_geom_torsion_atom_site_label_2
_geom_torsion_atom_site_label_3
_geom_torsion_atom_site_label_4
_geom_torsion
C15 N2 C1 C6 20.1(2)
C16 N2 C1 C6 -100.70(19)
C15 N2 C1 C2 -157.82(16)
C16 N2 C1 C2 81.35(19)
C6 C1 C2 C3 2.6(3)
N2 C1 C2 C3 -179.36(16)
C6 C1 C2 Se1 -176.07(13)
N2 C1 C2 Se1 1.9(2)
C8 Se1 C2 C3 -1.46(17)
C8 Se1 C2 C1 177.19(14)
C1 C2 C3 C4 -2.3(3)
Se1 C2 C3 C4 176.34(14)
C2 C3 C4 C5 -0.1(3)
C2 C3 C4 C7 -179.51(17)
C3 C4 C5 C6 2.2(3)
C7 C4 C5 C6 -178.45(18)
C4 C5 C6 C1 -1.8(3)
C4 C5 C6 C14 -179.88(17)
C2 C1 C6 C5 -0.6(3)
N2 C1 C6 C5 -178.58(16)
C2 C1 C6 C14 177.43(16)
N2 C1 C6 C14 -0.5(3)
C2 Se1 C8 C9 -89.25(16)
C2 Se1 C8 C13 87.11(16)
C13 C8 C9 C10 -1.8(3)
Se1 C8 C9 C10 174.51(16)
C8 C9 C10 C11 -0.8(3)
C9 C10 C11 C12 2.8(4)
C10 C11 C12 C13 -2.0(3)
C11 C12 C13 C8 -0.7(3)
C9 C8 C13 C12 2.6(3)
Se1 C8 C13 C12 -173.70(15)
C17 N1 C14 C6 77.23(18)
C15 N1 C14 C6 -44.96(19)
C5 C6 C14 N1 -168.16(16)
C1 C6 C14 N1 13.8(2)
C1 N2 C15 N1 -55.03(19)
C16 N2 C15 N1 68.03(18)
C17 N1 C15 N2 -55.08(19)
C14 N1 C15 N2 68.60(18)
C1 N2 C16 C22 78.11(19)
C15 N2 C16 C22 -44.13(19)
C15 N1 C17 C22 20.7(2)
C14 N1 C17 C22 -99.74(19)
C15 N1 C17 C18 -157.92(16)
C14 N1 C17 C18 81.6(2)
C22 C17 C18 C19 2.3(3)
N1 C17 C18 C19 -179.03(17)
C22 C17 C18 Se2 -177.83(13)
N1 C17 C18 Se2 0.8(2)
C24 Se2 C18 C19 -2.21(18)
C24 Se2 C18 C17 177.93(15)
C17 C18 C19 C20 -0.2(3)
Se2 C18 C19 C20 179.97(15)
C18 C19 C20 C21 -2.4(3)
C18 C19 C20 C23 176.95(19)
C19 C20 C21 C22 2.8(3)
C23 C20 C21 C22 -176.51(19)
C20 C21 C22 C17 -0.7(3)
C20 C21 C22 C16 179.66(18)
C18 C17 C22 C21 -1.9(3)
N1 C17 C22 C21 179.48(17)
C18 C17 C22 C16 177.77(17)
N1 C17 C22 C16 -0.9(3)
N2 C16 C22 C21 -167.27(17)
N2 C16 C22 C17 13.1(2)
C18 Se2 C24 C29 -93.60(18)
C18 Se2 C24 C25 83.91(17)
C29 C24 C25 C26 1.1(3)
Se2 C24 C25 C26 -176.46(15)
C24 C25 C26 C27 -0.5(3)
C25 C26 C27 C28 -0.4(3)
C26 C27 C28 C29 0.9(4)
C25 C24 C29 C28 -0.6(3)
Se2 C24 C29 C28 176.90(18)
C27 C28 C29 C24 -0.3(4)
